data_7718815
loop_
_publ_author_name
'Hala&#x161;, Petr'
'Nemec, Ivan'
'&#x10c;i&#x17e;m&#xe1;r, Erik'
'Herchel, Radovan'

_publ_section_title
;
 Elucidation of the effects of <i>trans</i>/<i>cis</i>-isomerization of
 the cinnamate ligand on the structural, spectroscopic and magnetic
 properties of cobalt(II) single-molecule magnets.
;
_journal_issue 25
_journal_name_full 'Dalton transactions (Cambridge, England : 2003)'
_journal_page_first 10140
_journal_page_last 10149
_journal_paper_doi 10.1039/d5dt01004g
_journal_volume 54
_journal_year 2025
_chemical_formula_moiety 'C37 H31 Co N4 O2, Cl O4'
_chemical_formula_sum 'C37 H31 Cl Co N4 O6'
_chemical_formula_weight 722.04
_space_group_crystal_system monoclinic
_space_group_IT_number 14
_space_group_name_Hall '-P 2yn'
_space_group_name_H-M_alt 'P 1 21/n 1'
_atom_sites_solution_hydrogens geom
_atom_sites_solution_primary dual
_audit_creation_date 2025-03-25
_audit_creation_method
;
Olex2 1.3-ac4
(compiled 2020.11.27 svn.r5f609507 for Rigaku Oxford Diffraction, GUI svn.r6214)
;
_audit_update_record
;
2025-04-28 deposited with the CCDC.	2025-05-22 downloaded from the CCDC.
;
_cell_angle_alpha 90
_cell_angle_beta 109.7833(19)
_cell_angle_gamma 90
_cell_formula_units_Z 4
_cell_length_a 12.9403(2)
_cell_length_b 15.2440(2)
_cell_length_c 17.2158(3)
_cell_measurement_reflns_used 13173
_cell_measurement_temperature 100.0(2)
_cell_measurement_theta_max 69.7140
_cell_measurement_theta_min 3.7180
_cell_volume 3195.59(9)
_computing_cell_refinement 'CrysAlisPro 1.171.42.57a (Rigaku OD, 2022)'
_computing_data_collection 'CrysAlisPro 1.171.42.57a (Rigaku OD, 2022)'
_computing_data_reduction 'CrysAlisPro 1.171.42.57a (Rigaku OD, 2022)'
_computing_molecular_graphics 'Olex2 1.3-ac4 (Dolomanov et al., 2009)'
_computing_publication_material 'Olex2 1.3-ac4 (Dolomanov et al., 2009)'
_computing_structure_refinement 'SHELXL 2016/6 (Sheldrick, 2015)'
_computing_structure_solution 'SHELXT  (Sheldrick, 2015)'
_diffrn_ambient_environment N~2~
_diffrn_ambient_temperature 100.0(2)
_diffrn_detector 'Hybrid Pixel Array Detector'
_diffrn_detector_type HyPix3000
_diffrn_measured_fraction_theta_full 67.684
_diffrn_measured_fraction_theta_max 69.811
_diffrn_measurement_details
;
List of Runs (angles in degrees, time in seconds):

  # Type    Start    End  Width  t~exp~   \w     \q     \k     \f   Frames
#--------------------------------------------------------------------------
  1  \w    -64.00  20.00   0.50    0.90    --  -42.75  76.00  43.00  168
  2  \w    -88.00 -18.00   0.50    0.90    --  -42.75 -76.00 -82.00  140
  3  \w     20.00 112.00   0.50    0.90    --   44.32  76.00  43.00  184
  4  \w    -17.00  68.00   0.50    0.90    --   44.32 -76.00 -82.00  170
  5  \w    -90.00 -65.00   0.50    6.00    --  -95.95  76.00  43.00   50
  6  \w   -163.00-116.00   0.50    6.00    --  -95.95 -76.00 -82.00   94
  7  \w    119.00 158.00   0.50    6.00    --   97.51  76.00  43.00   78
  8  \w     30.00 102.00   0.50    6.00    --   97.51 -76.00 -82.00  144
  9  \w    -94.00 -62.00   0.50    0.90    --  -42.75 138.00   0.00   64
 10  \w   -105.00 -68.00   0.50    0.90    --  -42.75-138.00  60.00   74
 11  \w    -97.00 -71.00   0.50    0.90    --  -42.75 138.00 -90.00   52
 12  \w    -62.00 -32.00   0.50    0.90    --  -42.75 138.00  60.00   60
 13  \w    -79.00 -19.00   0.50    0.90    --  -42.75 104.00-180.00  120
 14  \w   -108.00 -64.00   0.50    0.90    --  -42.75-138.00 -30.00   88
 15  \w   -109.00 -34.00   0.50    0.90    --  -42.75 -21.00 150.00  150
 16  \w    -25.00  26.00   0.50    0.90    --  -42.75  21.00 -60.00  102
 17  \w    -99.00 -68.00   0.50    0.90    --  -42.75 138.00  60.00   62
 18  \w     31.00  77.00   0.50    0.90    --   44.32  43.00   0.00   92
 19  \w     -8.00  35.00   0.50    0.90    --   44.32 -32.00-180.00   86
 20  \w     32.00  68.00   0.50    0.90    --   44.32  54.00 150.00   72
 21  \w     60.00 104.00   0.50    0.90    --   44.32  32.00 -30.00   88
 22  \w     20.00  45.00   0.50    0.90    --   44.32 -43.00  30.00   50
 23  \w     76.00 108.00   0.50    0.90    --   44.32  54.00 150.00   64
 24  \w     84.00 109.00   0.50    0.90    --   44.32  43.00   0.00   50
 25  \w     -8.00  31.00   0.50    0.90    --   44.32 -32.00  90.00   78
 26  \w   -127.00 -93.00   0.50    6.00    --  -95.95 -33.00 -60.00   68
 27  \w    -60.00 -34.00   0.50    6.00    --  -95.95 117.00 -60.00   52
 28  \w   -110.00 -69.00   0.50    6.00    --  -95.95 117.00-150.00   82
 29  \w   -161.00 -87.00   0.50    6.00    --  -95.95 -33.00-120.00  148
 30  \w    -96.00 -70.00   0.50    6.00    --  -95.95 117.00 -60.00   52
 31  \w    -63.00 -30.00   0.50    6.00    --  -95.95 140.00  97.66   66
 32  \w   -111.00 -78.00   0.50    6.00    --  -95.95 -68.00 150.00   66
 33  \w   -162.00-132.00   0.50    6.00    --  -95.95 -68.00 150.00   60
 34  \w   -127.00 -99.00   0.50    6.00    --  -95.95 145.00 -90.00   56
 35  \w    -57.00 -29.00   0.50    6.00    --  -95.95  50.00  60.00   56
 36  \w    -57.00 -29.00   0.50    6.00    --  -95.95  50.00-180.00   56
 37  \w   -125.00 -99.00   0.50    6.00    --  -95.95 141.00  13.94   52
 38  \w   -102.00 -31.00   0.50    6.00    --  -95.95 117.00  30.00  142
 39  \w   -118.00 -36.00   0.50    6.00    --  -95.95 145.00  30.00  164
 40  \w    -83.00 -32.00   0.50    6.00    --  -95.95  68.00-120.00  102
 41  \w    -56.00 -29.00   0.50    6.00    --  -95.95  50.00 150.00   54
 42  \w   -124.00 -98.00   0.50    6.00    --  -95.95 140.00  97.66   52
 43  \w     87.00 161.00   0.50    6.00    --   97.51  33.00  90.00  148
 44  \w     46.00 104.00   0.50    6.00    --   97.51 -77.00 120.00  116
 45  \w     47.00  72.00   0.50    6.00    --   97.51-145.00  90.00   50
 46  \w     34.00  60.00   0.50    6.00    --   97.51 -77.00 -30.00   52
 47  \w     75.00 164.00   0.50    6.00    --   97.51  68.00 -30.00  178
 48  \w    124.00 150.00   0.50    6.00    --   97.51  17.00-150.00   52
 49  \w     31.00  57.00   0.50    6.00    --   97.51 -50.00 -90.00   52
 50  \w     32.00  57.00   0.50    6.00    --   97.51 -50.00 150.00   50
 51  \w     32.00  57.00   0.50    6.00    --   97.51 -50.00  30.00   50
 52  \w     94.00 120.00   0.50    6.00    --   97.51  33.00 120.00   52
 53  \w     39.00  69.00   0.50    6.00    --   97.51 -59.00 150.00   60
 54  \w     56.00  82.00   0.50    6.00    --   97.51 -96.00 150.00   52
 55  \w     41.00  78.00   0.50    6.00    --   97.51 -68.00   0.00   74
 56  \w     80.00 113.00   0.50    6.00    --   97.51-145.00 -60.00   66
 57  \w     48.00  76.00   0.50    6.00    --   97.51-145.00 -60.00   56
 58  \w     65.00 104.00   0.50    6.00    --   97.51 -77.00 -30.00   78
 59  \w     31.00  56.00   0.50    6.00    --   97.51 -50.00-180.00   50
 60  \w     41.00 105.00   0.50    6.00    --   97.51-117.00 -60.00  128
 61  \w     75.00 159.00   0.50    6.00    --   97.51  68.00   0.00  168
 62  \w     97.00 140.00   0.50    6.00    --   97.51  25.00 150.00   86
;
_diffrn_measurement_device 'four-circle diffractometer'
_diffrn_measurement_device_type 'XtaLAB Synergy, Single source at home/near, HyPix3000'
_diffrn_orient_matrix_type 'CrysAlisPro convention (1999,Acta A55,543-557)'
_diffrn_orient_matrix_UB_11 -0.1069626000
_diffrn_orient_matrix_UB_12 -0.0056575000
_diffrn_orient_matrix_UB_13 -0.0747264000
_diffrn_orient_matrix_UB_21 -0.0210085000
_diffrn_orient_matrix_UB_22 -0.0928263000
_diffrn_orient_matrix_UB_23 0.0268887000
_diffrn_orient_matrix_UB_31 -0.0641867000
_diffrn_orient_matrix_UB_32 0.0395997000
_diffrn_orient_matrix_UB_33 0.0523037000
_diffrn_radiation_monochromator mirror
_diffrn_radiation_probe x-ray
_diffrn_radiation_type CuK\a
_diffrn_radiation_wavelength 1.54184
_diffrn_reflns_av_R_equivalents 0.0315
_diffrn_reflns_av_unetI/netI 0.0218
_diffrn_reflns_Laue_measured_fraction_full 1.000
_diffrn_reflns_Laue_measured_fraction_max 0.995
_diffrn_reflns_limit_h_max 14
_diffrn_reflns_limit_h_min -15
_diffrn_reflns_limit_k_max 18
_diffrn_reflns_limit_k_min -18
_diffrn_reflns_limit_l_max 20
_diffrn_reflns_limit_l_min -20
_diffrn_reflns_number 34872
_diffrn_reflns_point_group_measured_fraction_full 1.000
_diffrn_reflns_point_group_measured_fraction_max 0.995
_diffrn_reflns_theta_full 67.684
_diffrn_reflns_theta_max 69.811
_diffrn_reflns_theta_min 3.731
_diffrn_source_type 'PhotonJet (Cu) X-ray Source'
_exptl_absorpt_coefficient_mu 5.445
_exptl_absorpt_correction_T_max 1.00000
_exptl_absorpt_correction_T_min 0.83455
_exptl_absorpt_correction_type multi-scan
_exptl_absorpt_process_details
;
CrysAlisPro 1.171.42.57a (Rigaku Oxford Diffraction, 2022)
Empirical absorption correction using spherical harmonics,
implemented in SCALE3 ABSPACK scaling algorithm.
;
_exptl_crystal_colour brown
_exptl_crystal_colour_primary brown
_exptl_crystal_density_diffrn 1.501
_exptl_crystal_description prism
_exptl_crystal_F_000 1492
_exptl_crystal_size_max 0.23
_exptl_crystal_size_mid 0.14
_exptl_crystal_size_min 0.12
_refine_diff_density_max 0.716
_refine_diff_density_min -0.590
_refine_diff_density_rms 0.063
_refine_ls_extinction_method none
_refine_ls_goodness_of_fit_ref 1.046
_refine_ls_hydrogen_treatment constr
_refine_ls_matrix_type full
_refine_ls_number_parameters 554
_refine_ls_number_reflns 6007
_refine_ls_number_restraints 293
_refine_ls_restrained_S_all 1.045
_refine_ls_R_factor_all 0.0656
_refine_ls_R_factor_gt 0.0594
_refine_ls_shift/su_max 0.000
_refine_ls_shift/su_mean 0.000
_refine_ls_structure_factor_coef Fsqd
_refine_ls_weighting_details 'w=1/[\s^2^(Fo^2^)+(0.0645P)^2^+7.0023P] where P=(Fo^2^+2Fc^2^)/3'
_refine_ls_weighting_scheme calc
_refine_ls_wR_factor_gt 0.1576
_refine_ls_wR_factor_ref 0.1609
_reflns_Friedel_coverage 0.000
_reflns_number_gt 5304
_reflns_number_total 6007
_reflns_threshold_expression 'I > 2\s(I)'
_cod_data_source_file d5dt01004g3.cif
_cod_data_source_block 01
_cod_depositor_comments 'Adding full bibliography for 7718815--7718816.cif.'
_cod_original_cell_volume 3195.58(10)
_cod_database_code 7718815
_shelx_shelxl_version_number 2016/6
_chemical_oxdiff_formula 'C H N O Co Cl'
_shelx_space_group_comment
;
The symmetry employed for this shelxl refinement is uniquely defined
by the following loop, which should always be used as a source of
symmetry information in preference to the above space-group names.
They are only intended as comments.
;
_shelx_estimated_absorpt_t_max 0.561
_shelx_estimated_absorpt_t_min 0.367
_diffrn_oxdiff_digest_frames
;
0114d3dafa108a46f53073be64cc4bb12000030d3ad
;
_reflns_odcompleteness_completeness 99.97
_reflns_odcompleteness_iscentric 1
_reflns_odcompleteness_theta 68.13
_olex2_refinement_description
;
1. Fixed Uiso
 At 1.2 times of:
  All C(H) groups
 At 1.5 times of:
  All C(H,H,H) groups
2. Restrained distances
 O2-C29 \\sim O1A-C38
 with sigma of 0.02
 O1-C29 \\sim O2A-C38
 with sigma of 0.02
 O2-C30 \\sim O1A-C39
 with sigma of 0.04
 C29-C30 \\sim C38-C39
 with sigma of 0.02
 O1-C30 \\sim O2A-C39
 with sigma of 0.04
 C29-C31 \\sim C38-C31
 with sigma of 0.04
 C31-C30 \\sim C31-C39
 with sigma of 0.02
 Co1-O2 \\sim Co1-O1A
 with sigma of 0.04
 Co1-O1 \\sim Co1-O2A
 with sigma of 0.04
 Co1-C29 \\sim Co1-C38
 with sigma of 0.04
 Co1-C30 \\sim Co1-C39
 with sigma of 0.04
 O2-O1 \\sim O1A-O2A
 with sigma of 0.04
 C32-C33 \\sim C41-C42
 with sigma of 0.02
 C34-C36 \\sim C46-C44
 with sigma of 0.04
 C32-C31 \\sim C41-C40
 with sigma of 0.02
 C32-C39 \\sim C41-C39
 with sigma of 0.04
 C31-C33 \\sim C40-C42
 with sigma of 0.04
 C32-C37 \\sim C41-C43
 with sigma of 0.02
 C33-C37 \\sim C42-C43
 with sigma of 0.04
 C34-C33 \\sim C46-C42
 with sigma of 0.02
 C34-C35 \\sim C46-C45
 with sigma of 0.02
 C32-C30 \\sim C41-C30
 with sigma of 0.04
 C36-C37 \\sim C44-C43
 with sigma of 0.02
 C36-C35 \\sim C44-C45
 with sigma of 0.02
 C31-C30 \\sim C40-C30
 with sigma of 0.02
 C31-C39 \\sim C40-C39
 with sigma of 0.02
 C31-C37 \\sim C40-C43
 with sigma of 0.04
 C33-C35 \\sim C42-C45
 with sigma of 0.04
 C37-C35 \\sim C43-C45
 with sigma of 0.04
 C32-C34 \\sim C41-C46
 with sigma of 0.04
 C32-C36 \\sim C41-C44
 with sigma of 0.04
 Cl1-O4 \\sim Cl1-O5
 with sigma of 0.02
 Cl1-O9 \\sim Cl1-O8
 with sigma of 0.02
 Cl1-O6 \\sim Cl1-O10
 with sigma of 0.02
 Cl1-O7 \\sim Cl1-O3
 with sigma of 0.02
 Cl1-O4 \\sim Cl1-O3 \\sim Cl1-O5 \\sim Cl1-O6 \\sim Cl1-O7 \\sim Cl1-O8 \\sim
Cl1-O9 \\sim Cl1-O10
 with sigma of 0.02
3. Uiso/Uaniso restraints and constraints
C30 \\sim C31 \\sim C33 \\sim C34 \\sim C35 \\sim C36 \\sim C37 \\sim C39 \\sim
C40 \\sim C41 \\sim C42 \\sim C43 \\sim C44 \\sim C45 \\sim C46: within 2A with
sigma of 0.04 and sigma for terminal atoms of 0.08 within 2A
O4 \\sim O6 \\sim O7 \\sim O9 \\sim O3 \\sim O5 \\sim O8 \\sim O10: within 2A
with sigma of 0.04 and sigma for terminal atoms of 0.08 within 2A
Uanis(C30) = Uanis(C39)
Uanis(O1) = Uanis(O2A) = Uanis(O2) = Uanis(O1A)
Uanis(C29) = Uanis(C38)
4. Others
 Sof(O1A)=Sof(O2A)=Sof(C38)=Sof(C39)=Sof(H39)=1-FVAR(1)
 Sof(O1)=Sof(O2)=Sof(C29)=Sof(C30)=Sof(H30)=FVAR(1)
 Sof(C40)=Sof(H40)=Sof(C41)=Sof(C42)=Sof(H42)=Sof(C43)=Sof(H43)=Sof(C44)=
 Sof(H44)=Sof(C45)=Sof(H45)=Sof(C46)=Sof(H46)=1-FVAR(2)
 Sof(C31)=Sof(H31)=Sof(C32)=Sof(C33)=Sof(H33)=Sof(C34)=Sof(H34)=Sof(C35)=
 Sof(H35)=Sof(C36)=Sof(H36)=Sof(C37)=Sof(H37)=FVAR(2)
 Sof(O3)=Sof(O5)=Sof(O8)=Sof(O10)=1-FVAR(3)
 Sof(O4)=Sof(O6)=Sof(O7)=Sof(O9)=FVAR(3)
5.a Aromatic/amide H refined with riding coordinates:
 C3(H3), C4(H4), C9(H9), C10(H10), C11(H11), C12(H12), C17(H17), C18(H18),
 C20(H20), C21(H21), C23(H23), C24(H24), C30(H30), C31(H31), C33(H33), C34(H34),
  C35(H35), C36(H36), C37(H37), C39(H39), C40(H40), C42(H42), C43(H43),
 C44(H44), C45(H45), C46(H46)
5.b Idealised Me refined as rotating group:
 C1(H1a,H1b,H1c), C14(H14a,H14b,H14c), C15(H15a,H15b,H15c), C26(H26a,H26b,H26c)
;
_olex2_submission_special_instructions 'No special instructions were received'
_oxdiff_exptl_absorpt_empirical_details
;
Empirical correction (ABSPACK) includes:
- Absorption correction using spherical harmonics
- Frame scaling
;
_oxdiff_exptl_absorpt_empirical_full_max 1.227
_oxdiff_exptl_absorpt_empirical_full_min 0.803

loop_
_space_group_symop_operation_xyz
'x, y, z'
'-x+1/2, y+1/2, -z+1/2'
'-x, -y, -z'
'x-1/2, -y-1/2, z-1/2'

loop_
_atom_site_label
_atom_site_type_symbol
_atom_site_fract_x
_atom_site_fract_y
_atom_site_fract_z
_atom_site_U_iso_or_equiv
_atom_site_adp_type
_atom_site_occupancy
_atom_site_site_symmetry_order
_atom_site_calc_flag
_atom_site_refinement_flags_posn
_atom_site_refinement_flags_adp
_atom_site_refinement_flags_occupancy
_atom_site_disorder_assembly
_atom_site_disorder_group
Co1 Co 0.25287(4) 0.60869(3) 0.50794(3) 0.02800(18) Uani 1 1 d D . . . .
N1 N 0.2117(2) 0.60140(17) 0.37645(19) 0.0315(6) Uani 1 1 d . . . . .
N2 N 0.1187(2) 0.69687(17) 0.46822(17) 0.0276(6) Uani 1 1 d . . . . .
N3 N 0.3931(2) 0.69095(18) 0.54844(19) 0.0325(7) Uani 1 1 d . . . . .
N4 N 0.2982(2) 0.59684(18) 0.63934(18) 0.0307(6) Uani 1 1 d . . . . .
C1 C 0.1286(3) 0.5322(3) 0.6428(3) 0.0443(9) Uani 1 1 d . . . . .
H1A H 0.090506 0.580965 0.607617 0.066 Uiso 1 1 calc R U . . .
H1B H 0.094556 0.520684 0.684699 0.066 Uiso 1 1 calc R U . . .
H1C H 0.123304 0.479618 0.608914 0.066 Uiso 1 1 calc R U . . .
C2 C 0.2469(3) 0.5556(2) 0.6843(2) 0.0349(8) Uani 1 1 d . . . . .
C3 C 0.3028(4) 0.5346(2) 0.7678(3) 0.0431(9) Uani 1 1 d . . . . .
H3 H 0.264246 0.506519 0.799065 0.052 Uiso 1 1 calc R U . . .
C4 C 0.4106(3) 0.5539(2) 0.8041(2) 0.0424(9) Uani 1 1 d . . . . .
H4 H 0.448381 0.537672 0.859761 0.051 Uiso 1 1 calc R U . . .
C5 C 0.4664(3) 0.5985(2) 0.7580(2) 0.0385(9) Uani 1 1 d . . . . .
C6 C 0.4063(3) 0.6188(2) 0.6757(2) 0.0334(8) Uani 1 1 d . . . . .
C7 C 0.4562(3) 0.6685(2) 0.6271(2) 0.0331(8) Uani 1 1 d . . . . .
C8 C 0.5655(3) 0.6971(2) 0.6629(3) 0.0419(10) Uani 1 1 d . . . . .
C9 C 0.6262(3) 0.6721(3) 0.7455(3) 0.0494(11) Uani 1 1 d . . . . .
H9 H 0.701165 0.688668 0.768902 0.059 Uiso 1 1 calc R U . . .
C10 C 0.5791(3) 0.6251(3) 0.7913(3) 0.0477(10) Uani 1 1 d . . . . .
H10 H 0.621415 0.609545 0.846315 0.057 Uiso 1 1 calc R U . . .
C11 C 0.6070(3) 0.7524(3) 0.6153(3) 0.0498(11) Uani 1 1 d . . . . .
H11 H 0.681144 0.771696 0.636465 0.060 Uiso 1 1 calc R U . . .
C12 C 0.5416(3) 0.7787(3) 0.5389(3) 0.0467(10) Uani 1 1 d . . . . .
H12 H 0.568917 0.818231 0.507857 0.056 Uiso 1 1 calc R U . . .
C13 C 0.4328(3) 0.7469(2) 0.5060(2) 0.0362(8) Uani 1 1 d . . . . .
C14 C 0.3601(3) 0.7779(2) 0.4230(3) 0.0444(10) Uani 1 1 d . . . . .
H14A H 0.381360 0.748788 0.379896 0.067 Uiso 1 1 calc R U . . .
H14B H 0.367910 0.841528 0.418986 0.067 Uiso 1 1 calc R U . . .
H14C H 0.283563 0.763679 0.415700 0.067 Uiso 1 1 calc R U . . .
C15 C 0.3789(3) 0.5324(3) 0.3723(3) 0.0432(9) Uani 1 1 d . . . . .
H15A H 0.419837 0.580782 0.406438 0.065 Uiso 1 1 calc R U . . .
H15B H 0.411474 0.517828 0.330157 0.065 Uiso 1 1 calc R U . . .
H15C H 0.382084 0.480907 0.407179 0.065 Uiso 1 1 calc R U . . .
C16 C 0.2617(3) 0.5591(2) 0.3313(2) 0.0357(8) Uani 1 1 d . . . . .
C17 C 0.2058(3) 0.5393(2) 0.2478(2) 0.0409(9) Uani 1 1 d . . . . .
H17 H 0.243535 0.510256 0.216594 0.049 Uiso 1 1 calc R U . . .
C18 C 0.0974(3) 0.5613(2) 0.2109(2) 0.0413(9) Uani 1 1 d . . . . .
H18 H 0.059377 0.546137 0.155010 0.050 Uiso 1 1 calc R U . . .
C19 C 0.0434(3) 0.6069(2) 0.2574(2) 0.0344(8) Uani 1 1 d . . . . .
C20 C -0.0691(3) 0.6353(2) 0.2241(2) 0.0392(9) Uani 1 1 d . . . . .
H20 H -0.111787 0.620465 0.168926 0.047 Uiso 1 1 calc R U . . .
C21 C -0.1149(3) 0.6829(2) 0.2706(2) 0.0383(8) Uani 1 1 d . . . . .
H21 H -0.189317 0.701039 0.247365 0.046 Uiso 1 1 calc R U . . .
C22 C -0.0534(3) 0.7064(2) 0.3539(2) 0.0321(8) Uani 1 1 d . . . . .
C23 C -0.0936(3) 0.7623(2) 0.4024(2) 0.0382(9) Uani 1 1 d . . . . .
H23 H -0.167286 0.782723 0.381632 0.046 Uiso 1 1 calc R U . . .
C24 C -0.0274(3) 0.7869(2) 0.4787(2) 0.0350(8) Uani 1 1 d . . . . .
H24 H -0.053224 0.827162 0.510147 0.042 Uiso 1 1 calc R U . . .
C25 C 0.0799(3) 0.7527(2) 0.5113(2) 0.0303(7) Uani 1 1 d . . . . .
C26 C 0.1531(3) 0.7808(2) 0.5946(2) 0.0359(8) Uani 1 1 d . . . . .
H26A H 0.152822 0.844902 0.598274 0.054 Uiso 1 1 calc R U . . .
H26B H 0.228031 0.760221 0.603652 0.054 Uiso 1 1 calc R U . . .
H26C H 0.126575 0.755590 0.636789 0.054 Uiso 1 1 calc R U . . .
C27 C 0.0555(3) 0.6764(2) 0.3896(2) 0.0304(7) Uani 1 1 d . . . . .
C28 C 0.1046(3) 0.6260(2) 0.3402(2) 0.0316(7) Uani 1 1 d . . . . .
O1 O 0.1469(3) 0.5020(3) 0.4788(2) 0.0345(6) Uani 0.678(3) 1 d D . P A 1
O2 O 0.3195(3) 0.4662(3) 0.5237(3) 0.0345(6) Uani 0.678(3) 1 d D . P A 1
C29 C 0.2224(6) 0.4437(4) 0.4857(4) 0.0404(18) Uani 0.678(3) 1 d D . P A 1
C30 C 0.1881(4) 0.3609(3) 0.4415(3) 0.0294(9) Uani 0.678(3) 1 d D U P A 1
H30 H 0.220010 0.306953 0.465470 0.035 Uiso 0.678(3) 1 calc R U P A 1
C31 C 0.1102(4) 0.3628(3) 0.3661(3) 0.0221(11) Uani 0.634(6) 1 d D U P A 1
H31 H 0.082663 0.419362 0.346616 0.027 Uiso 0.634(6) 1 calc R U P A 1
C32 C 0.0626(8) 0.2914(6) 0.3107(6) 0.0216(18) Uani 0.634(6) 1 d D . P A 1
C33 C -0.0189(4) 0.3089(4) 0.2340(3) 0.0270(12) Uani 0.634(6) 1 d D U P A 1
H33 H -0.037723 0.368075 0.217985 0.032 Uiso 0.634(6) 1 calc R U P A 1
C34 C -0.0727(9) 0.2415(7) 0.1809(5) 0.029(2) Uani 0.634(6) 1 d D U P A 1
H34 H -0.127435 0.254337 0.129353 0.035 Uiso 0.634(6) 1 calc R U P A 1
C35 C -0.0447(5) 0.1551(5) 0.2050(4) 0.0326(14) Uani 0.634(6) 1 d D U P A 1
H35 H -0.082716 0.108610 0.170255 0.039 Uiso 0.634(6) 1 calc R U P A 1
C36 C 0.0374(5) 0.1359(4) 0.2784(4) 0.0323(13) Uani 0.634(6) 1 d D U P A 1
H36 H 0.057360 0.076598 0.292767 0.039 Uiso 0.634(6) 1 calc R U P A 1
C37 C 0.0911(5) 0.2031(4) 0.3316(4) 0.0242(13) Uani 0.634(6) 1 d D U P A 1
H37 H 0.147305 0.189335 0.382213 0.029 Uiso 0.634(6) 1 calc R U P A 1
O1A O 0.3587(7) 0.5027(5) 0.5302(5) 0.0345(6) Uani 0.322(3) 1 d D . P A 2
O2A O 0.1897(9) 0.4655(7) 0.4862(7) 0.0345(6) Uani 0.322(3) 1 d D . P A 2
C38 C 0.2882(12) 0.4419(8) 0.5263(9) 0.0404(18) Uani 0.322(3) 1 d D . P A 2
C39 C 0.3171(8) 0.3583(6) 0.5661(6) 0.0294(9) Uani 0.322(3) 1 d D . P A 2
H39 H 0.283788 0.305064 0.541318 0.035 Uiso 0.322(3) 1 calc R U P A 2
Cl1 Cl 0.24542(7) 0.52790(6) -0.00366(5) 0.0370(2) Uani 1 1 d D . . . .
O4 O 0.3524(4) 0.4996(4) 0.0034(4) 0.073(2) Uani 0.673(8) 1 d D U P B 1
O6 O 0.1678(6) 0.4891(5) -0.0727(4) 0.106(3) Uani 0.673(8) 1 d D U P B 1
O7 O 0.2221(5) 0.5173(4) 0.0678(3) 0.0666(19) Uani 0.673(8) 1 d D U P B 1
O9 O 0.2392(7) 0.6202(4) -0.0256(5) 0.063(2) Uani 0.673(8) 1 d D U P B 1
O3 O 0.3208(17) 0.4997(16) 0.0730(9) 0.155(9) Uani 0.327(8) 1 d D U P B 2
O5 O 0.2720(14) 0.5101(13) -0.0704(8) 0.117(7) Uani 0.327(8) 1 d D U P B 2
O8 O 0.2567(15) 0.6167(9) 0.0221(12) 0.088(6) Uani 0.327(8) 1 d D U P B 2
O10 O 0.1408(11) 0.4997(10) -0.0043(13) 0.119(7) Uani 0.327(8) 1 d D U P B 2
C40 C -0.1056(8) 0.1388(6) 0.1404(5) 0.031(2) Uani 0.366(6) 1 d D U P A 2
H40 H -0.079422 0.081915 0.160023 0.037 Uiso 0.366(6) 1 calc R U P A 2
C41 C -0.0566(16) 0.2101(10) 0.1947(10) 0.029(4) Uani 0.366(6) 1 d D U P A 2
C42 C -0.0825(9) 0.2980(9) 0.1730(7) 0.039(3) Uani 0.366(6) 1 d D U P A 2
H42 H -0.138458 0.311573 0.122228 0.047 Uiso 0.366(6) 1 calc R U P A 2
C43 C 0.0256(8) 0.1905(9) 0.2723(6) 0.041(3) Uani 0.366(6) 1 d D U P A 2
H43 H 0.043754 0.131336 0.288756 0.049 Uiso 0.366(6) 1 calc R U P A 2
C44 C 0.0782(15) 0.2586(11) 0.3228(10) 0.031(4) Uani 0.366(6) 1 d D U P A 2
H44 H 0.131962 0.246238 0.374907 0.038 Uiso 0.366(6) 1 calc R U P A 2
C45 C 0.0535(10) 0.3451(10) 0.2984(7) 0.049(3) Uani 0.366(6) 1 d D U P A 2
H45 H 0.093185 0.390994 0.333086 0.059 Uiso 0.366(6) 1 calc R U P A 2
C46 C -0.0277(10) 0.3659(8) 0.2246(7) 0.047(3) Uani 0.366(6) 1 d D U P A 2
H46 H -0.045646 0.425343 0.209495 0.057 Uiso 0.366(6) 1 calc R U P A 2

loop_
_atom_site_aniso_label
_atom_site_aniso_U_11
_atom_site_aniso_U_22
_atom_site_aniso_U_33
_atom_site_aniso_U_23
_atom_site_aniso_U_13
_atom_site_aniso_U_12
Co1 0.0220(3) 0.0171(3) 0.0429(3) -0.0011(2) 0.0083(2) 0.0000(2)
N1 0.0335(15) 0.0201(13) 0.0468(17) 0.0052(12) 0.0213(13) 0.0034(11)
N2 0.0287(14) 0.0212(14) 0.0370(15) 0.0094(11) 0.0163(12) 0.0011(11)
N3 0.0295(14) 0.0222(14) 0.0532(18) -0.0129(13) 0.0238(13) -0.0040(11)
N4 0.0294(15) 0.0216(13) 0.0432(16) -0.0066(12) 0.0148(13) 0.0003(11)
C1 0.042(2) 0.036(2) 0.062(3) 0.0063(18) 0.0272(19) -0.0047(17)
C2 0.040(2) 0.0201(16) 0.051(2) -0.0033(14) 0.0237(17) 0.0010(14)
C3 0.059(3) 0.0253(18) 0.050(2) -0.0017(16) 0.024(2) 0.0027(17)
C4 0.059(3) 0.0275(19) 0.039(2) -0.0094(15) 0.0147(18) 0.0068(17)
C5 0.045(2) 0.0263(18) 0.040(2) -0.0164(15) 0.0096(17) 0.0082(15)
C6 0.0321(18) 0.0235(16) 0.046(2) -0.0154(15) 0.0149(16) 0.0000(13)
C7 0.0271(16) 0.0273(17) 0.046(2) -0.0201(15) 0.0131(15) -0.0002(13)
C8 0.0283(18) 0.037(2) 0.064(3) -0.0315(19) 0.0212(18) -0.0062(15)
C9 0.0293(19) 0.051(3) 0.061(3) -0.037(2) 0.0068(18) -0.0007(17)
C10 0.043(2) 0.043(2) 0.050(2) -0.0267(19) 0.0055(19) 0.0051(18)
C11 0.0288(19) 0.052(2) 0.077(3) -0.041(2) 0.029(2) -0.0148(17)
C12 0.041(2) 0.039(2) 0.076(3) -0.027(2) 0.040(2) -0.0171(17)
C13 0.0328(18) 0.0280(18) 0.056(2) -0.0165(16) 0.0262(17) -0.0052(14)
C14 0.045(2) 0.0289(19) 0.072(3) 0.0002(18) 0.037(2) -0.0065(16)
C15 0.046(2) 0.032(2) 0.061(2) -0.0017(17) 0.030(2) 0.0070(17)
C16 0.048(2) 0.0201(16) 0.046(2) 0.0028(14) 0.0249(17) -0.0004(15)
C17 0.057(2) 0.0257(18) 0.050(2) 0.0038(16) 0.0303(19) 0.0026(17)
C18 0.060(3) 0.0268(18) 0.039(2) 0.0073(15) 0.0192(18) -0.0062(17)
C19 0.045(2) 0.0221(17) 0.0398(19) 0.0141(14) 0.0196(16) 0.0002(14)
C20 0.049(2) 0.0324(19) 0.0322(18) 0.0146(15) 0.0084(16) -0.0047(16)
C21 0.0344(18) 0.038(2) 0.043(2) 0.0209(16) 0.0140(16) 0.0049(16)
C22 0.0304(17) 0.0290(18) 0.0395(19) 0.0185(14) 0.0151(15) 0.0021(14)
C23 0.0307(18) 0.037(2) 0.056(2) 0.0256(17) 0.0256(17) 0.0121(15)
C24 0.0362(19) 0.0351(19) 0.041(2) 0.0131(15) 0.0230(16) 0.0098(15)
C25 0.0325(17) 0.0226(16) 0.0442(19) 0.0133(14) 0.0237(15) 0.0068(13)
C26 0.0366(19) 0.0324(19) 0.045(2) 0.0010(15) 0.0217(16) 0.0059(15)
C27 0.0327(17) 0.0209(16) 0.0437(19) 0.0167(14) 0.0210(15) 0.0030(13)
C28 0.0375(19) 0.0223(16) 0.0384(18) 0.0129(14) 0.0174(15) 0.0003(14)
O1 0.0361(18) 0.0274(18) 0.0380(13) -0.0005(11) 0.0098(12) -0.0034(10)
O2 0.0361(18) 0.0274(18) 0.0380(13) -0.0005(11) 0.0098(12) -0.0034(10)
C29 0.070(6) 0.023(3) 0.039(4) 0.000(3) 0.032(3) 0.001(3)
C30 0.028(2) 0.027(2) 0.034(2) 0.0021(18) 0.0124(19) -0.0009(18)
C31 0.026(2) 0.017(2) 0.027(3) 0.0022(19) 0.014(2) 0.0007(19)
C32 0.027(4) 0.015(4) 0.025(4) 0.004(3) 0.012(3) -0.001(4)
C33 0.027(3) 0.029(3) 0.029(3) -0.002(2) 0.015(2) 0.002(2)
C34 0.030(4) 0.040(6) 0.017(3) -0.003(4) 0.008(3) -0.002(5)
C35 0.034(3) 0.034(4) 0.032(3) -0.011(3) 0.014(3) -0.009(3)
C36 0.044(3) 0.020(3) 0.039(3) -0.002(2) 0.021(3) -0.001(3)
C37 0.028(3) 0.016(3) 0.032(3) 0.001(2) 0.015(2) 0.000(2)
O1A 0.0361(18) 0.0274(18) 0.0380(13) -0.0005(11) 0.0098(12) -0.0034(10)
O2A 0.0361(18) 0.0274(18) 0.0380(13) -0.0005(11) 0.0098(12) -0.0034(10)
C38 0.070(6) 0.023(3) 0.039(4) 0.000(3) 0.032(3) 0.001(3)
C39 0.028(2) 0.027(2) 0.034(2) 0.0021(18) 0.0124(19) -0.0009(18)
Cl1 0.0493(5) 0.0331(5) 0.0324(4) -0.0036(3) 0.0188(4) -0.0013(4)
O4 0.066(4) 0.067(4) 0.094(5) 0.012(3) 0.039(3) 0.027(3)
O6 0.101(6) 0.138(6) 0.058(4) -0.062(4) 0.001(3) -0.035(4)
O7 0.079(4) 0.097(4) 0.032(2) 0.014(2) 0.030(3) 0.009(3)
O9 0.062(4) 0.039(3) 0.097(5) 0.032(3) 0.041(4) 0.010(3)
O3 0.151(18) 0.20(2) 0.081(11) 0.068(12) -0.001(12) 0.022(15)
O5 0.118(14) 0.181(16) 0.071(9) -0.058(9) 0.057(9) -0.036(11)
O8 0.070(9) 0.060(9) 0.146(16) -0.059(10) 0.052(13) -0.022(7)
O10 0.097(11) 0.089(10) 0.20(2) -0.029(11) 0.087(12) -0.050(8)
C40 0.036(5) 0.027(5) 0.031(5) 0.003(4) 0.014(4) 0.002(4)
C41 0.029(7) 0.026(9) 0.033(7) 0.006(7) 0.010(5) 0.002(7)
C42 0.041(6) 0.035(7) 0.045(7) 0.005(5) 0.021(5) 0.001(6)
C43 0.034(5) 0.046(7) 0.048(6) -0.001(5) 0.023(5) 0.002(5)
C44 0.032(7) 0.042(11) 0.018(6) -0.007(9) 0.007(5) -0.008(10)
C45 0.056(7) 0.048(8) 0.046(7) -0.011(6) 0.021(6) -0.014(7)
C46 0.067(8) 0.027(6) 0.053(7) -0.002(5) 0.027(6) -0.007(5)

loop_
_atom_type_symbol
_atom_type_description
_atom_type_scat_dispersion_real
_atom_type_scat_dispersion_imag
_atom_type_scat_source
C C 0.0181 0.0091 'International Tables Vol C Tables 4.2.6.8 and 6.1.1.4'
H H 0.0000 0.0000 'International Tables Vol C Tables 4.2.6.8 and 6.1.1.4'
Cl Cl 0.3639 0.7018 'International Tables Vol C Tables 4.2.6.8 and 6.1.1.4'
Co Co -2.3653 3.6143 'International Tables Vol C Tables 4.2.6.8 and 6.1.1.4'
N N 0.0311 0.0180 'International Tables Vol C Tables 4.2.6.8 and 6.1.1.4'
O O 0.0492 0.0322 'International Tables Vol C Tables 4.2.6.8 and 6.1.1.4'

loop_
_geom_angle_atom_site_label_1
_geom_angle_atom_site_label_2
_geom_angle_atom_site_label_3
_geom_angle
_geom_angle_site_symmetry_1
_geom_angle_site_symmetry_3
_geom_angle_publ_flag
N1 Co1 O2 91.42(13) . . ?
N1 Co1 O2A 80.4(3) . . ?
N2 Co1 N1 78.98(11) . . ?
N2 Co1 N3 104.34(11) . . ?
N2 Co1 N4 107.20(11) . . ?
N2 Co1 O2 149.76(13) . . ?
N2 Co1 O2A 109.9(3) . . ?
N3 Co1 N1 104.87(11) . . ?
N3 Co1 N4 78.74(11) . . ?
N3 Co1 O2 105.83(13) . . ?
N3 Co1 O2A 145.8(3) . . ?
N4 Co1 N1 172.06(11) . . ?
N4 Co1 O2 80.75(13) . . ?
N4 Co1 O2A 92.7(3) . . ?
O1 Co1 N1 78.27(13) . . ?
O1 Co1 N2 90.97(15) . . ?
O1 Co1 N3 164.68(15) . . ?
O1 Co1 N4 96.40(13) . . ?
O1 Co1 O2 58.89(18) . . ?
O1A Co1 N1 93.9(2) . . ?
O1A Co1 N2 167.1(2) . . ?
O1A Co1 N3 87.8(3) . . ?
O1A Co1 N4 79.1(2) . . ?
O1A Co1 O2A 57.9(4) . . ?
C16 N1 Co1 130.1(2) . . ?
C16 N1 C28 118.9(3) . . ?
C28 N1 Co1 108.6(2) . . ?
C25 N2 Co1 130.4(2) . . ?
C25 N2 C27 119.2(3) . . ?
C27 N2 Co1 109.1(2) . . ?
C7 N3 Co1 109.6(2) . . ?
C13 N3 Co1 130.0(3) . . ?
C13 N3 C7 119.4(3) . . ?
C2 N4 Co1 129.7(2) . . ?
C2 N4 C6 118.9(3) . . ?
C6 N4 Co1 109.5(2) . . ?
H1A C1 H1B 109.5 . . ?
H1A C1 H1C 109.5 . . ?
H1B C1 H1C 109.5 . . ?
C2 C1 H1A 109.5 . . ?
C2 C1 H1B 109.5 . . ?
C2 C1 H1C 109.5 . . ?
N4 C2 C1 117.7(3) . . ?
N4 C2 C3 120.9(3) . . ?
C3 C2 C1 121.4(3) . . ?
C2 C3 H3 119.6 . . ?
C4 C3 C2 120.9(4) . . ?
C4 C3 H3 119.6 . . ?
C3 C4 H4 120.4 . . ?
C3 C4 C5 119.2(4) . . ?
C5 C4 H4 120.4 . . ?
C4 C5 C10 123.8(4) . . ?
C6 C5 C4 117.4(4) . . ?
C6 C5 C10 118.9(4) . . ?
N4 C6 C5 122.7(3) . . ?
N4 C6 C7 117.1(3) . . ?
C5 C6 C7 120.1(3) . . ?
N3 C7 C6 118.3(3) . . ?
N3 C7 C8 122.1(4) . . ?
C8 C7 C6 119.5(4) . . ?
C7 C8 C9 119.2(4) . . ?
C11 C8 C7 117.2(4) . . ?
C11 C8 C9 123.6(4) . . ?
C8 C9 H9 119.4 . . ?
C10 C9 C8 121.2(4) . . ?
C10 C9 H9 119.4 . . ?
C5 C10 H10 119.5 . . ?
C9 C10 C5 121.0(4) . . ?
C9 C10 H10 119.5 . . ?
C8 C11 H11 119.8 . . ?
C12 C11 C8 120.3(3) . . ?
C12 C11 H11 119.8 . . ?
C11 C12 H12 120.1 . . ?
C11 C12 C13 119.8(4) . . ?
C13 C12 H12 120.1 . . ?
N3 C13 C12 121.0(4) . . ?
N3 C13 C14 119.4(3) . . ?
C12 C13 C14 119.5(4) . . ?
C13 C14 H14A 109.5 . . ?
C13 C14 H14B 109.5 . . ?
C13 C14 H14C 109.5 . . ?
H14A C14 H14B 109.5 . . ?
H14A C14 H14C 109.5 . . ?
H14B C14 H14C 109.5 . . ?
H15A C15 H15B 109.5 . . ?
H15A C15 H15C 109.5 . . ?
H15B C15 H15C 109.5 . . ?
C16 C15 H15A 109.5 . . ?
C16 C15 H15B 109.5 . . ?
C16 C15 H15C 109.5 . . ?
N1 C16 C15 118.1(3) . . ?
N1 C16 C17 121.1(4) . . ?
C17 C16 C15 120.9(3) . . ?
C16 C17 H17 119.6 . . ?
C18 C17 C16 120.9(4) . . ?
C18 C17 H17 119.6 . . ?
C17 C18 H18 120.5 . . ?
C17 C18 C19 118.9(4) . . ?
C19 C18 H18 120.5 . . ?
C18 C19 C20 123.4(4) . . ?
C28 C19 C18 117.4(3) . . ?
C28 C19 C20 119.2(3) . . ?
C19 C20 H20 119.6 . . ?
C21 C20 C19 120.7(3) . . ?
C21 C20 H20 119.6 . . ?
C20 C21 H21 119.3 . . ?
C20 C21 C22 121.3(3) . . ?
C22 C21 H21 119.3 . . ?
C23 C22 C21 123.6(3) . . ?
C27 C22 C21 119.4(3) . . ?
C27 C22 C23 116.9(3) . . ?
C22 C23 H23 119.9 . . ?
C24 C23 C22 120.1(3) . . ?
C24 C23 H23 119.9 . . ?
C23 C24 H24 120.1 . . ?
C23 C24 C25 119.8(3) . . ?
C25 C24 H24 120.1 . . ?
N2 C25 C24 121.4(3) . . ?
N2 C25 C26 118.9(3) . . ?
C24 C25 C26 119.7(3) . . ?
C25 C26 H26A 109.5 . . ?
C25 C26 H26B 109.5 . . ?
C25 C26 H26C 109.5 . . ?
H26A C26 H26B 109.5 . . ?
H26A C26 H26C 109.5 . . ?
H26B C26 H26C 109.5 . . ?
N2 C27 C22 122.4(3) . . ?
N2 C27 C28 118.2(3) . . ?
C22 C27 C28 119.4(3) . . ?
N1 C28 C19 122.8(3) . . ?
N1 C28 C27 117.3(3) . . ?
C19 C28 C27 119.9(3) . . ?
C29 O1 Co1 95.7(4) . . ?
C29 O2 Co1 85.9(4) . . ?
O1 C29 C30 117.1(6) . . ?
O2 C29 O1 116.9(5) . . ?
O2 C29 C30 125.7(6) . . ?
C29 C30 H30 120.7 . . ?
C31 C30 C29 118.7(5) . . ?
C31 C30 H30 120.7 . . ?
C30 C31 H31 115.3 . . ?
C30 C31 C32 129.4(5) . . ?
C32 C31 H31 115.3 . . ?
C33 C32 C31 119.6(7) . . ?
C33 C32 C37 117.9(8) . . ?
C37 C32 C31 122.4(7) . . ?
C32 C33 H33 119.2 . . ?
C34 C33 C32 121.6(6) . . ?
C34 C33 H33 119.2 . . ?
C33 C34 H34 120.6 . . ?
C35 C34 C33 118.8(7) . . ?
C35 C34 H34 120.6 . . ?
C34 C35 H35 119.5 . . ?
C36 C35 C34 121.0(6) . . ?
C36 C35 H35 119.5 . . ?
C35 C36 H36 119.8 . . ?
C35 C36 C37 120.3(6) . . ?
C37 C36 H36 119.8 . . ?
C32 C37 H37 119.9 . . ?
C36 C37 C32 120.3(7) . . ?
C36 C37 H37 119.9 . . ?
C38 O1A Co1 98.0(7) . . ?
C38 O2A Co1 86.9(7) . . ?
O1A C38 C39 123.3(12) . . ?
O2A C38 O1A 112.6(10) . . ?
O2A C38 C39 124.0(12) . . ?
C38 C39 H39 122.6 . . ?
C40 C39 C38 114.8(11) 4_666 . ?
C40 C39 H39 122.6 4_666 . ?
O4 Cl1 O9 106.5(4) . . ?
O6 Cl1 O4 110.1(4) . . ?
O6 Cl1 O9 103.1(5) . . ?
O7 Cl1 O4 113.1(4) . . ?
O7 Cl1 O6 113.5(4) . . ?
O7 Cl1 O9 109.7(4) . . ?
O3 Cl1 O10 105.6(13) . . ?
O5 Cl1 O3 116.4(13) . . ?
O5 Cl1 O8 115.8(11) . . ?
O5 Cl1 O10 117.1(10) . . ?
O8 Cl1 O3 91.9(13) . . ?
O8 Cl1 O10 106.8(10) . . ?
C39 C40 H40 115.7 4_565 . ?
C39 C40 C41 128.6(10) 4_565 . ?
C41 C40 H40 115.7 . . ?
C42 C41 C40 122.6(12) . . ?
C42 C41 C43 119.0(13) . . ?
C43 C41 C40 118.3(12) . . ?
C41 C42 H42 119.4 . . ?
C46 C42 C41 121.1(12) . . ?
C46 C42 H42 119.4 . . ?
C41 C43 H43 120.5 . . ?
C44 C43 C41 118.9(11) . . ?
C44 C43 H43 120.5 . . ?
C43 C44 H44 119.6 . . ?
C43 C44 C45 120.8(13) . . ?
C45 C44 H44 119.6 . . ?
C44 C45 H45 119.3 . . ?
C46 C45 C44 121.4(12) . . ?
C46 C45 H45 119.3 . . ?
C42 C46 H46 120.6 . . ?
C45 C46 C42 118.7(11) . . ?
C45 C46 H46 120.6 . . ?

loop_
_geom_bond_atom_site_label_1
_geom_bond_atom_site_label_2
_geom_bond_distance
_geom_bond_site_symmetry_2
_geom_bond_publ_flag
Co1 N1 2.146(3) . ?
Co1 N2 2.118(3) . ?
Co1 N3 2.120(3) . ?
Co1 N4 2.144(3) . ?
Co1 O1 2.077(4) . ?
Co1 O2 2.319(4) . ?
Co1 O1A 2.068(8) . ?
Co1 O2A 2.316(10) . ?
N1 C16 1.334(4) . ?
N1 C28 1.367(4) . ?
N2 C25 1.333(4) . ?
N2 C27 1.360(4) . ?
N3 C7 1.367(5) . ?
N3 C13 1.334(5) . ?
N4 C2 1.335(5) . ?
N4 C6 1.367(4) . ?
C1 H1A 0.9800 . ?
C1 H1B 0.9800 . ?
C1 H1C 0.9800 . ?
C1 C2 1.496(5) . ?
C2 C3 1.411(6) . ?
C3 H3 0.9500 . ?
C3 C4 1.355(6) . ?
C4 H4 0.9500 . ?
C4 C5 1.413(6) . ?
C5 C6 1.402(5) . ?
C5 C10 1.434(6) . ?
C6 C7 1.434(5) . ?
C7 C8 1.407(5) . ?
C8 C9 1.425(6) . ?
C8 C11 1.404(6) . ?
C9 H9 0.9500 . ?
C9 C10 1.353(7) . ?
C10 H10 0.9500 . ?
C11 H11 0.9500 . ?
C11 C12 1.361(6) . ?
C12 H12 0.9500 . ?
C12 C13 1.414(5) . ?
C13 C14 1.496(6) . ?
C14 H14A 0.9800 . ?
C14 H14B 0.9800 . ?
C14 H14C 0.9800 . ?
C15 H15A 0.9800 . ?
C15 H15B 0.9800 . ?
C15 H15C 0.9800 . ?
C15 C16 1.497(5) . ?
C16 C17 1.405(5) . ?
C17 H17 0.9500 . ?
C17 C18 1.370(6) . ?
C18 H18 0.9500 . ?
C18 C19 1.411(5) . ?
C19 C20 1.439(5) . ?
C19 C28 1.407(5) . ?
C20 H20 0.9500 . ?
C20 C21 1.357(6) . ?
C21 H21 0.9500 . ?
C21 C22 1.430(5) . ?
C22 C23 1.411(5) . ?
C22 C27 1.409(5) . ?
C23 H23 0.9500 . ?
C23 C24 1.356(5) . ?
C24 H24 0.9500 . ?
C24 C25 1.410(5) . ?
C25 C26 1.490(5) . ?
C26 H26A 0.9800 . ?
C26 H26B 0.9800 . ?
C26 H26C 0.9800 . ?
C27 C28 1.443(5) . ?
O1 C29 1.297(7) . ?
O2 C29 1.252(9) . ?
C29 C30 1.462(8) . ?
C30 H30 0.9500 . ?
C30 C31 1.348(7) . ?
C31 H31 0.9500 . ?
C31 C32 1.440(11) . ?
C32 C33 1.409(10) . ?
C32 C37 1.411(8) . ?
C33 H33 0.9500 . ?
C33 C34 1.394(10) . ?
C34 H34 0.9500 . ?
C34 C35 1.391(10) . ?
C35 H35 0.9500 . ?
C35 C36 1.380(8) . ?
C36 H36 0.9500 . ?
C36 C37 1.392(8) . ?
C37 H37 0.9500 . ?
O1A C38 1.286(13) . ?
O2A C38 1.279(16) . ?
C38 C39 1.435(13) . ?
C39 H39 0.9500 . ?
C39 C40 1.331(13) 4_666 ?
Cl1 O4 1.415(5) . ?
Cl1 O6 1.402(5) . ?
Cl1 O7 1.372(4) . ?
Cl1 O9 1.453(5) . ?
Cl1 O3 1.417(11) . ?
Cl1 O5 1.334(9) . ?
Cl1 O8 1.416(11) . ?
Cl1 O10 1.417(10) . ?
C40 H40 0.9500 . ?
C40 C41 1.435(16) . ?
C41 C42 1.401(13) . ?
C41 C43 1.430(15) . ?
C42 H42 0.9500 . ?
C42 C46 1.391(14) . ?
C43 H43 0.9500 . ?
C43 C44 1.377(16) . ?
C44 H44 0.9500 . ?
C44 C45 1.388(15) . ?
C45 H45 0.9500 . ?
C45 C46 1.383(14) . ?
C46 H46 0.9500 . ?
